data_7211071
loop_
_publ_author_name
'Gee, William J.'
'Moubaraki, Boujemaa'
'Murray, Keith S.'
'Batten, Stuart R.'

_publ_section_title
;
 Coordination polymers of a dipyridylazacrown ligand: structural, thermal
 and spectroscopic properties
;
_journal_issue 45
_journal_name_full CrystEngComm
_journal_page_first 9655
_journal_paper_doi 10.1039/c3ce41202d
_journal_volume 15
_journal_year 2013
_chemical_formula_moiety 'C48 H78 Cu N8 O10, 4(Cl O4), 2(H2 O)'
_chemical_formula_sum 'C48 H82 Cl4 Cu N8 O28'
_chemical_formula_weight 1424.56
_chemical_name_systematic
; 
 ? 
;
_space_group_IT_number 15
_symmetry_cell_setting monoclinic
_symmetry_space_group_name_Hall '-C 2yc'
_symmetry_space_group_name_H-M 'C 1 2/c 1'
_atom_sites_solution_hydrogens geom
_atom_sites_solution_primary direct
_atom_sites_solution_secondary difmap
_audit_creation_method SHELXL-97
_cell_angle_alpha 90.00
_cell_angle_beta 101.96(3)
_cell_angle_gamma 90.00
_cell_formula_units_Z 4
_cell_length_a 14.791(3)
_cell_length_b 17.227(3)
_cell_length_c 25.476(5)
_cell_measurement_reflns_used 56598
_cell_measurement_temperature 123(2)
_cell_measurement_theta_max 28.61
_cell_measurement_theta_min 1.63
_cell_volume 6350(2)
_computing_cell_refinement 'XDS (Kabsch, 1993)'
_computing_data_collection 'Blu-Ice (McPhillips et al, 2002)'
_computing_data_reduction 'XDS (Kabsch, 1993)'
_computing_molecular_graphics X-SEED
_computing_publication_material 'XCIF V6.12 (BrukerAXS, 2001).'
_computing_structure_refinement 'SHELXL-97 (Sheldrick, 1997)'
_computing_structure_solution 'SHELXS-97 (Sheldrick, 1990)'
_diffrn_ambient_temperature 123(2)
_diffrn_detector_area_resol_mean none
_diffrn_measured_fraction_theta_full 0.993
_diffrn_measured_fraction_theta_max 0.992
_diffrn_measurement_device_type 'ADSC Quantum 210r'
_diffrn_measurement_method 'scans in phi'
_diffrn_radiation_monochromator silicon
_diffrn_radiation_source 'Australian synchrotron MX1'
_diffrn_radiation_type synchrotron
_diffrn_radiation_wavelength 0.71073
_diffrn_reflns_av_R_equivalents 0.0543
_diffrn_reflns_av_sigmaI/netI 0.0279
_diffrn_reflns_limit_h_max 19
_diffrn_reflns_limit_h_min -19
_diffrn_reflns_limit_k_max 22
_diffrn_reflns_limit_k_min -22
_diffrn_reflns_limit_l_max 34
_diffrn_reflns_limit_l_min -34
_diffrn_reflns_number 56598
_diffrn_reflns_theta_full 28.60
_diffrn_reflns_theta_max 28.61
_diffrn_reflns_theta_min 1.63
_diffrn_standards_decay_% none
_diffrn_standards_interval_count none
_diffrn_standards_interval_time none
_diffrn_standards_number 0
_exptl_absorpt_coefficient_mu 0.602
_exptl_absorpt_correction_T_max 0.8400
_exptl_absorpt_correction_T_min 0.7139
_exptl_absorpt_correction_type multi-scan
_exptl_absorpt_process_details 'SADABS (Sheldrick, 1997)'
_exptl_crystal_colour blue
_exptl_crystal_density_diffrn 1.490
_exptl_crystal_density_method 'not measured'
_exptl_crystal_description plate
_exptl_crystal_F_000 2988
_exptl_crystal_size_max 0.60
_exptl_crystal_size_mid 0.50
_exptl_crystal_size_min 0.30
_refine_diff_density_max 2.373
_refine_diff_density_min -1.773
_refine_diff_density_rms 0.126
_refine_ls_extinction_method none
_refine_ls_goodness_of_fit_ref 1.034
_refine_ls_hydrogen_treatment mixed
_refine_ls_matrix_type full
_refine_ls_number_parameters 422
_refine_ls_number_reflns 8074
_refine_ls_number_restraints 6
_refine_ls_restrained_S_all 1.034
_refine_ls_R_factor_all 0.0987
_refine_ls_R_factor_gt 0.0817
_refine_ls_shift/su_max 0.000
_refine_ls_shift/su_mean 0.000
_refine_ls_structure_factor_coef Fsqd
_refine_ls_weighting_details 'calc w=1/[\s^2^(Fo^2^)+(0.1053P)^2^+42.1654P] where P=(Fo^2^+2Fc^2^)/3'
_refine_ls_weighting_scheme calc
_refine_ls_wR_factor_gt 0.2100
_refine_ls_wR_factor_ref 0.2239
_reflns_number_gt 6433
_reflns_number_total 8074
_reflns_threshold_expression >2sigma(I)
_cod_data_source_file c3ce41202d.txt
_cod_data_source_block 2
_cod_original_cell_volume 6351(2)
_cod_original_sg_symbol_H-M 'C 2/c'
_cod_database_code 7211071

loop_
_symmetry_equiv_pos_as_xyz
'x, y, z'
'-x, y, -z+1/2'
'x+1/2, y+1/2, z'
'-x+1/2, y+1/2, -z+1/2'
'-x, -y, -z'
'x, -y, z-1/2'
'-x+1/2, -y+1/2, -z'
'x+1/2, -y+1/2, z-1/2'

loop_
_atom_site_label
_atom_site_type_symbol
_atom_site_fract_x
_atom_site_fract_y
_atom_site_fract_z
_atom_site_U_iso_or_equiv
_atom_site_adp_type
_atom_site_occupancy
_atom_site_symmetry_multiplicity
_atom_site_calc_flag
_atom_site_refinement_flags
Cu1 Cu 0.5000 0.23937(3) 0.7500 0.02438(16) Uani 1 2 d S
Cl2 Cl 0.14632(7) 0.15540(6) 0.65697(5) 0.0389(2) Uani 1 1 d .
Cl1 Cl 0.28710(10) 0.31091(7) 0.88801(6) 0.0588(4) Uani 1 1 d .
N1 N 0.47697(19) 0.32049(16) 0.69159(12) 0.0245(6) Uani 1 1 d .
O15 O 0.3346(2) 0.24624(18) 0.75303(13) 0.0370(6) Uani 1 1 d D
H15A H 0.311(4) 0.253(4) 0.7804(15) 0.07(2) Uiso 1 1 d D
H15B H 0.291(3) 0.232(4) 0.7287(17) 0.08(2) Uiso 1 1 d D
N3 N 0.4728(2) 0.15327(17) 0.69443(13) 0.0268(6) Uani 1 1 d .
C5 C 0.4022(2) 0.3185(2) 0.65123(14) 0.0262(7) Uani 1 1 d .
H5 H 0.3588 0.2777 0.6504 0.031 Uiso 1 1 calc R
O1 O 0.7861(2) 0.0389(2) 0.64790(13) 0.0442(7) Uani 1 1 d .
O2 O 0.6564(2) -0.04525(18) 0.69361(14) 0.0430(7) Uani 1 1 d .
O3 O 0.5402(2) -0.1407(2) 0.49410(14) 0.0493(8) Uani 1 1 d .
O12 O 0.1848(2) 0.07944(18) 0.66882(15) 0.0458(8) Uani 1 1 d .
N2 N 0.3437(2) 0.5199(2) 0.54849(15) 0.0377(8) Uani 1 1 d .
C2 C 0.5263(2) 0.4354(2) 0.65265(16) 0.0305(7) Uani 1 1 d .
H2 H 0.5710 0.4754 0.6543 0.037 Uiso 1 1 calc R
C12 C 0.5162(3) 0.0793(2) 0.62438(16) 0.0310(7) Uani 1 1 d .
H12 H 0.5553 0.0731 0.5994 0.037 Uiso 1 1 calc R
C13 C 0.4490(3) 0.0238(2) 0.62759(16) 0.0304(7) Uani 1 1 d .
C14 C 0.3927(3) 0.0358(2) 0.66415(17) 0.0322(8) Uani 1 1 d .
H14 H 0.3445 0.0003 0.6665 0.039 Uiso 1 1 calc R
N4 N 0.5094(3) -0.1057(2) 0.60657(17) 0.0404(8) Uani 1 1 d .
C15 C 0.4079(3) 0.1005(2) 0.69718(16) 0.0300(7) Uani 1 1 d .
H15 H 0.3705 0.1075 0.7229 0.036 Uiso 1 1 calc R
O4 O 0.7151(2) -0.0880(2) 0.48667(14) 0.0541(9) Uani 1 1 d .
C3 C 0.4492(2) 0.4330(2) 0.61058(15) 0.0276(7) Uani 1 1 d .
C1 C 0.5370(2) 0.3790(2) 0.69189(16) 0.0294(7) Uani 1 1 d .
H1 H 0.5895 0.3817 0.7206 0.035 Uiso 1 1 calc R
C4 C 0.3860(2) 0.3737(2) 0.61086(15) 0.0280(7) Uani 1 1 d .
H4 H 0.3317 0.3709 0.5834 0.034 Uiso 1 1 calc R
C6 C 0.4382(3) 0.4906(3) 0.56489(18) 0.0361(9) Uani 1 1 d .
H6A H 0.4805 0.5349 0.5759 0.043 Uiso 1 1 calc R
H6B H 0.4564 0.4653 0.5337 0.043 Uiso 1 1 calc R
C11 C 0.5255(2) 0.1434(2) 0.65779(15) 0.0286(7) Uani 1 1 d .
H11 H 0.5705 0.1815 0.6548 0.034 Uiso 1 1 calc R
C9 C 0.8491(3) 0.0938(3) 0.6333(2) 0.0467(11) Uani 1 1 d .
H9A H 0.9135 0.0782 0.6486 0.056 Uiso 1 1 calc R
H9B H 0.8384 0.1459 0.6473 0.056 Uiso 1 1 calc R
C16 C 0.4333(3) -0.0461(2) 0.59110(18) 0.0363(8) Uani 1 1 d .
H16A H 0.4304 -0.0293 0.5536 0.044 Uiso 1 1 calc R
H16B H 0.3732 -0.0702 0.5929 0.044 Uiso 1 1 calc R
O6 O 0.2672(3) 0.3871(2) 0.86687(17) 0.0571(9) Uani 1 1 d .
C18 C 0.6277(3) -0.1235(3) 0.6915(2) 0.0486(11) Uani 1 1 d .
H18A H 0.6379 -0.1454 0.7282 0.058 Uiso 1 1 calc R
H18B H 0.6640 -0.1545 0.6704 0.058 Uiso 1 1 calc R
C19 C 0.7514(3) -0.0372(3) 0.71866(19) 0.0465(11) Uani 1 1 d .
H19A H 0.7874 -0.0799 0.7070 0.056 Uiso 1 1 calc R
H19B H 0.7583 -0.0406 0.7581 0.056 Uiso 1 1 calc R
O10 O 0.2124(3) 0.2064(2) 0.6435(2) 0.0649(11) Uani 1 1 d .
C17 C 0.5267(3) -0.1269(3) 0.6656(2) 0.0468(11) Uani 1 1 d .
H17A H 0.4921 -0.0908 0.6844 0.056 Uiso 1 1 calc R
H17B H 0.5032 -0.1800 0.6694 0.056 Uiso 1 1 calc R
C23 C 0.6803(4) -0.1615(3) 0.46371(19) 0.0522(13) Uani 1 1 d .
H23A H 0.7322 -0.1980 0.4646 0.063 Uiso 1 1 calc R
H23B H 0.6485 -0.1540 0.4258 0.063 Uiso 1 1 calc R
C8 C 0.3330(3) 0.5961(3) 0.5724(2) 0.0477(11) Uani 1 1 d .
H8A H 0.2698 0.6157 0.5579 0.057 Uiso 1 1 calc R
H8B H 0.3773 0.6330 0.5617 0.057 Uiso 1 1 calc R
O8 O 0.2347(3) 0.2938(3) 0.92750(19) 0.0698(12) Uani 1 1 d .
C21 C 0.4654(4) -0.1708(3) 0.5155(2) 0.0554(13) Uani 1 1 d .
H21A H 0.4479 -0.2221 0.4991 0.067 Uiso 1 1 calc R
H21B H 0.4115 -0.1359 0.5049 0.067 Uiso 1 1 calc R
C24 C 0.7894(4) -0.0572(4) 0.4659(2) 0.0560(14) Uani 1 1 d .
H24A H 0.7714 -0.0533 0.4263 0.067 Uiso 1 1 calc R
H24B H 0.8437 -0.0920 0.4750 0.067 Uiso 1 1 calc R
O5 O 0.3837(4) 0.3070(4) 0.9133(3) 0.120(3) Uani 1 1 d .
C20 C 0.4853(4) -0.1794(3) 0.5743(2) 0.0526(12) Uani 1 1 d .
H20A H 0.5373 -0.2163 0.5845 0.063 Uiso 1 1 calc R
H20B H 0.4306 -0.2030 0.5847 0.063 Uiso 1 1 calc R
C10 C 0.7876(3) 0.0383(3) 0.7044(2) 0.0491(11) Uani 1 1 d .
H10A H 0.7490 0.0811 0.7135 0.059 Uiso 1 1 calc R
H10B H 0.8516 0.0457 0.7248 0.059 Uiso 1 1 calc R
C22 C 0.6144(4) -0.1941(3) 0.4949(3) 0.0559(13) Uani 1 1 d .
H22A H 0.5897 -0.2442 0.4791 0.067 Uiso 1 1 calc R
H22B H 0.6468 -0.2037 0.5324 0.067 Uiso 1 1 calc R
O11 O 0.1191(7) 0.1861(3) 0.7022(3) 0.142(3) Uani 1 1 d .
C7 C 0.3136(4) 0.5222(3) 0.4898(2) 0.0529(13) Uani 1 1 d .
H7A H 0.3636 0.5448 0.4741 0.064 Uiso 1 1 calc R
H7B H 0.2589 0.5564 0.4802 0.064 Uiso 1 1 calc R
O7 O 0.2764(6) 0.2533(3) 0.8486(3) 0.121(3) Uani 1 1 d .
O9 O 0.0697(4) 0.1503(3) 0.6155(3) 0.128(3) Uani 1 1 d .
H9 H 0.563(3) -0.083(3) 0.5950(19) 0.032(12) Uiso 1 1 d .
O13 O 0.6493(2) -0.0328(2) 0.57417(16) 0.0542(9) Uani 1 1 d D
H13B H 0.674(4) -0.037(4) 0.5476(17) 0.08(2) Uiso 1 1 d D
H13A H 0.686(4) -0.005(4) 0.596(2) 0.09(2) Uiso 1 1 d D

loop_
_atom_site_aniso_label
_atom_site_aniso_U_11
_atom_site_aniso_U_22
_atom_site_aniso_U_33
_atom_site_aniso_U_23
_atom_site_aniso_U_13
_atom_site_aniso_U_12
Cu1 0.0258(3) 0.0176(3) 0.0286(3) 0.000 0.0028(2) 0.000
Cl2 0.0284(4) 0.0314(5) 0.0548(6) -0.0060(4) 0.0037(4) -0.0030(3)
Cl1 0.0702(8) 0.0382(6) 0.0811(9) -0.0061(6) 0.0458(7) -0.0062(5)
N1 0.0208(13) 0.0198(13) 0.0318(15) 0.0005(11) 0.0028(11) -0.0001(10)
O15 0.0257(13) 0.0421(16) 0.0425(16) -0.0044(13) 0.0055(12) -0.0007(11)
N3 0.0264(14) 0.0214(13) 0.0321(15) -0.0007(11) 0.0049(12) -0.0010(11)
C5 0.0215(15) 0.0245(16) 0.0308(17) -0.0003(13) 0.0010(13) -0.0021(12)
O1 0.0349(15) 0.0503(19) 0.0458(17) -0.0110(14) 0.0045(13) -0.0023(13)
O2 0.0369(15) 0.0359(15) 0.0526(18) -0.0038(14) 0.0010(13) 0.0089(12)
O3 0.0451(18) 0.0484(19) 0.0517(19) -0.0075(15) 0.0037(15) 0.0093(15)
O12 0.0355(15) 0.0309(15) 0.069(2) 0.0008(14) 0.0058(15) -0.0010(12)
N2 0.0320(17) 0.0398(19) 0.0385(18) 0.0112(15) 0.0011(14) 0.0070(14)
C2 0.0214(15) 0.0272(17) 0.040(2) 0.0049(15) 0.0004(14) -0.0049(13)
C12 0.0279(17) 0.0312(18) 0.0329(18) -0.0017(15) 0.0039(14) 0.0022(14)
C13 0.0308(17) 0.0256(17) 0.0329(18) -0.0017(14) 0.0023(14) 0.0039(13)
C14 0.0303(18) 0.0241(17) 0.041(2) -0.0029(15) 0.0046(15) -0.0029(13)
N4 0.0346(18) 0.0304(17) 0.054(2) -0.0098(16) 0.0037(16) 0.0051(14)
C15 0.0287(17) 0.0244(16) 0.0377(19) -0.0037(14) 0.0091(14) -0.0038(13)
O4 0.0408(17) 0.073(2) 0.0463(19) -0.0173(17) 0.0046(14) 0.0047(17)
C3 0.0207(15) 0.0287(17) 0.0329(17) 0.0041(14) 0.0042(13) 0.0022(12)
C1 0.0244(16) 0.0236(16) 0.0372(19) 0.0031(14) -0.0003(14) -0.0027(13)
C4 0.0205(15) 0.0298(17) 0.0315(17) 0.0004(14) 0.0006(13) 0.0005(13)
C6 0.0273(18) 0.040(2) 0.041(2) 0.0146(17) 0.0069(15) 0.0000(15)
C11 0.0268(16) 0.0260(17) 0.0332(18) 0.0004(14) 0.0069(14) 0.0002(13)
C9 0.040(2) 0.034(2) 0.063(3) -0.002(2) 0.004(2) 0.0032(17)
C16 0.0337(19) 0.0323(19) 0.040(2) -0.0081(16) 0.0013(16) 0.0045(15)
O6 0.048(2) 0.053(2) 0.071(2) 0.0105(18) 0.0159(18) 0.0125(16)
C18 0.048(3) 0.035(2) 0.059(3) 0.000(2) 0.002(2) 0.0110(19)
C19 0.038(2) 0.056(3) 0.042(2) -0.007(2) 0.0014(18) 0.014(2)
O10 0.0437(19) 0.0400(19) 0.114(4) 0.008(2) 0.023(2) -0.0102(15)
C17 0.048(3) 0.034(2) 0.056(3) 0.009(2) 0.006(2) 0.0036(18)
C23 0.061(3) 0.050(3) 0.039(2) -0.008(2) -0.003(2) 0.024(2)
C8 0.039(2) 0.035(2) 0.065(3) 0.013(2) 0.001(2) 0.0078(18)
O8 0.085(3) 0.060(2) 0.081(3) -0.006(2) 0.057(3) -0.010(2)
C21 0.042(2) 0.054(3) 0.067(3) -0.020(3) 0.005(2) -0.001(2)
C24 0.043(2) 0.089(4) 0.034(2) 0.002(2) 0.0017(19) 0.012(3)
O5 0.065(3) 0.119(5) 0.184(7) 0.081(5) 0.042(4) 0.043(3)
C20 0.047(3) 0.036(2) 0.075(4) -0.020(2) 0.013(2) 0.0001(19)
C10 0.038(2) 0.061(3) 0.044(2) -0.019(2) 0.0008(19) 0.001(2)
C22 0.053(3) 0.042(3) 0.072(4) -0.006(2) 0.012(3) 0.018(2)
O11 0.283(10) 0.049(3) 0.139(6) -0.002(3) 0.148(7) 0.022(4)
C7 0.042(2) 0.073(4) 0.042(2) 0.024(2) 0.004(2) 0.013(2)
O7 0.188(7) 0.071(3) 0.144(5) -0.048(3) 0.127(6) -0.041(4)
O9 0.071(3) 0.052(3) 0.210(7) 0.022(3) -0.091(4) -0.014(2)
O13 0.0343(16) 0.075(3) 0.055(2) -0.0294(19) 0.0114(15) -0.0049(16)

loop_
_atom_type_symbol
_atom_type_description
_atom_type_scat_dispersion_real
_atom_type_scat_dispersion_imag
_atom_type_scat_source
C C 0.0033 0.0016 'International Tables Vol C Tables 4.2.6.8 and 6.1.1.4'
H H 0.0000 0.0000 'International Tables Vol C Tables 4.2.6.8 and 6.1.1.4'
N N 0.0061 0.0033 'International Tables Vol C Tables 4.2.6.8 and 6.1.1.4'
O O 0.0106 0.0060 'International Tables Vol C Tables 4.2.6.8 and 6.1.1.4'
Cl Cl 0.1484 0.1585 'International Tables Vol C Tables 4.2.6.8 and 6.1.1.4'
Cu Cu 0.3201 1.2651 'International Tables Vol C Tables 4.2.6.8 and 6.1.1.4'

loop_
_geom_angle_atom_site_label_1
_geom_angle_atom_site_label_2
_geom_angle_atom_site_label_3
_geom_angle
_geom_angle_site_symmetry_1
_geom_angle_site_symmetry_3
N1 Cu1 N1 92.36(17) . 2_656
N1 Cu1 N3 90.74(12) . .
N1 Cu1 N3 176.19(12) 2_656 .
N1 Cu1 N3 176.19(12) . 2_656
N1 Cu1 N3 90.74(12) 2_656 2_656
N3 Cu1 N3 86.25(17) . 2_656
O9 Cl2 O11 108.8(5) . .
O9 Cl2 O10 110.7(4) . .
O11 Cl2 O10 107.3(4) . .
O9 Cl2 O12 109.2(3) . .
O11 Cl2 O12 109.9(3) . .
O10 Cl2 O12 110.8(2) . .
O7 Cl1 O8 111.3(3) . .
O7 Cl1 O6 113.5(4) . .
O8 Cl1 O6 111.0(3) . .
O7 Cl1 O5 104.0(5) . .
O8 Cl1 O5 108.0(4) . .
O6 Cl1 O5 108.7(3) . .
C1 N1 C5 117.5(3) . .
C1 N1 Cu1 120.4(2) . .
C5 N1 Cu1 122.2(2) . .
H15A O15 H15B 106(4) . .
C15 N3 C11 118.5(3) . .
C15 N3 Cu1 120.1(3) . .
C11 N3 Cu1 121.1(2) . .
N1 C5 C4 122.6(3) . .
N1 C5 H5 118.7 . .
C4 C5 H5 118.7 . .
C9 O1 C10 113.1(4) . .
C18 O2 C19 111.8(3) . .
C21 O3 C22 114.5(4) . .
C6 N2 C7 111.7(4) . .
C6 N2 C8 111.6(4) . .
C7 N2 C8 111.2(4) . .
C1 C2 C3 119.3(3) . .
C1 C2 H2 120.3 . .
C3 C2 H2 120.3 . .
C11 C12 C13 119.5(4) . .
C11 C12 H12 120.2 . .
C13 C12 H12 120.2 . .
C14 C13 C12 118.2(3) . .
C14 C13 C16 119.6(4) . .
C12 C13 C16 122.1(4) . .
C15 C14 C13 118.8(4) . .
C15 C14 H14 120.6 . .
C13 C14 H14 120.6 . .
C20 N4 C16 110.4(3) . .
C20 N4 C17 108.0(4) . .
C16 N4 C17 112.6(4) . .
C20 N4 H9 106(3) . .
C16 N4 H9 105(3) . .
C17 N4 H9 114(3) . .
N3 C15 C14 123.0(4) . .
N3 C15 H15 118.5 . .
C14 C15 H15 118.5 . .
C24 O4 C23 114.6(4) . .
C4 C3 C2 117.5(3) . .
C4 C3 C6 121.5(3) . .
C2 C3 C6 120.9(3) . .
N1 C1 C2 123.2(3) . .
N1 C1 H1 118.4 . .
C2 C1 H1 118.4 . .
C5 C4 C3 119.8(3) . .
C5 C4 H4 120.1 . .
C3 C4 H4 120.1 . .
N2 C6 C3 113.0(3) . .
N2 C6 H6A 109.0 . .
C3 C6 H6A 109.0 . .
N2 C6 H6B 109.0 . .
C3 C6 H6B 109.0 . .
H6A C6 H6B 107.8 . .
N3 C11 C12 122.0(3) . .
N3 C11 H11 119.0 . .
C12 C11 H11 119.0 . .
O1 C9 C8 108.1(4) . 3_545
O1 C9 H9A 110.1 . .
C8 C9 H9A 110.1 3_545 .
O1 C9 H9B 110.1 . .
C8 C9 H9B 110.1 3_545 .
H9A C9 H9B 108.4 . .
C13 C16 N4 111.7(3) . .
C13 C16 H16A 109.3 . .
N4 C16 H16A 109.3 . .
C13 C16 H16B 109.3 . .
N4 C16 H16B 109.3 . .
H16A C16 H16B 107.9 . .
O2 C18 C17 108.5(4) . .
O2 C18 H18A 110.0 . .
C17 C18 H18A 110.0 . .
O2 C18 H18B 110.0 . .
C17 C18 H18B 110.0 . .
H18A C18 H18B 108.4 . .
O2 C19 C10 110.5(4) . .
O2 C19 H19A 109.6 . .
C10 C19 H19A 109.6 . .
O2 C19 H19B 109.6 . .
C10 C19 H19B 109.6 . .
H19A C19 H19B 108.1 . .
C18 C17 N4 111.9(4) . .
C18 C17 H17A 109.2 . .
N4 C17 H17A 109.2 . .
C18 C17 H17B 109.2 . .
N4 C17 H17B 109.2 . .
H17A C17 H17B 107.9 . .
O4 C23 C22 109.4(4) . .
O4 C23 H23A 109.8 . .
C22 C23 H23A 109.8 . .
O4 C23 H23B 109.8 . .
C22 C23 H23B 109.8 . .
H23A C23 H23B 108.2 . .
N2 C8 C9 113.1(4) . 3_455
N2 C8 H8A 109.0 . .
C9 C8 H8A 109.0 3_455 .
N2 C8 H8B 109.0 . .
C9 C8 H8B 109.0 3_455 .
H8A C8 H8B 107.8 . .
O3 C21 C20 114.7(4) . .
O3 C21 H21A 108.6 . .
C20 C21 H21A 108.6 . .
O3 C21 H21B 108.6 . .
C20 C21 H21B 108.6 . .
H21A C21 H21B 107.6 . .
O4 C24 C7 109.0(4) . 3_545
O4 C24 H24A 109.9 . .
C7 C24 H24A 109.9 3_545 .
O4 C24 H24B 109.9 . .
C7 C24 H24B 109.9 3_545 .
H24A C24 H24B 108.3 . .
C21 C20 N4 116.3(5) . .
C21 C20 H20A 108.2 . .
N4 C20 H20A 108.2 . .
C21 C20 H20B 108.2 . .
N4 C20 H20B 108.2 . .
H20A C20 H20B 107.4 . .
O1 C10 C19 108.8(4) . .
O1 C10 H10A 109.9 . .
C19 C10 H10A 109.9 . .
O1 C10 H10B 109.9 . .
C19 C10 H10B 109.9 . .
H10A C10 H10B 108.3 . .
O3 C22 C23 109.5(4) . .
O3 C22 H22A 109.8 . .
C23 C22 H22A 109.8 . .
O3 C22 H22B 109.8 . .
C23 C22 H22B 109.8 . .
H22A C22 H22B 108.2 . .
N2 C7 C24 112.5(4) . 3_455
N2 C7 H7A 109.1 . .
C24 C7 H7A 109.1 3_455 .
N2 C7 H7B 109.1 . .
C24 C7 H7B 109.1 3_455 .
H7A C7 H7B 107.8 . .
H13B O13 H13A 106(4) . .

loop_
_geom_bond_atom_site_label_1
_geom_bond_atom_site_label_2
_geom_bond_distance
_geom_bond_site_symmetry_2
Cu1 N1 2.018(3) .
Cu1 N1 2.018(3) 2_656
Cu1 N3 2.032(3) .
Cu1 N3 2.032(3) 2_656
Cl2 O9 1.382(4) .
Cl2 O11 1.401(5) .
Cl2 O10 1.409(4) .
Cl2 O12 1.434(3) .
Cl1 O7 1.397(5) .
Cl1 O8 1.422(4) .
Cl1 O6 1.426(4) .
Cl1 O5 1.441(6) .
N1 C1 1.343(4) .
N1 C5 1.345(4) .
O15 H15A 0.849(19) .
O15 H15B 0.84(2) .
N3 C15 1.334(5) .
N3 C11 1.346(5) .
C5 C4 1.384(5) .
C5 H5 0.9500 .
O1 C9 1.430(6) .
O1 C10 1.434(6) .
O2 C18 1.412(6) .
O2 C19 1.424(5) .
O3 C21 1.428(7) .
O3 C22 1.428(6) .
N2 C6 1.463(5) .
N2 C7 1.469(6) .
N2 C8 1.469(6) .
C2 C1 1.379(5) .
C2 C3 1.394(5) .
C2 H2 0.9500 .
C12 C11 1.383(5) .
C12 C13 1.393(5) .
C12 H12 0.9500 .
C13 C14 1.388(6) .
C13 C16 1.510(5) .
C14 C15 1.387(5) .
C14 H14 0.9500 .
N4 C20 1.514(6) .
N4 C16 1.514(5) .
N4 C17 1.518(6) .
N4 H9 0.98(5) .
C15 H15 0.9500 .
O4 C24 1.418(7) .
O4 C23 1.443(6) .
C3 C4 1.387(5) .
C3 C6 1.512(5) .
C1 H1 0.9500 .
C4 H4 0.9500 .
C6 H6A 0.9900 .
C6 H6B 0.9900 .
C11 H11 0.9500 .
C9 C8 1.520(7) 3_545
C9 H9A 0.9900 .
C9 H9B 0.9900 .
C16 H16A 0.9900 .
C16 H16B 0.9900 .
C18 C17 1.504(7) .
C18 H18A 0.9900 .
C18 H18B 0.9900 .
C19 C10 1.479(8) .
C19 H19A 0.9900 .
C19 H19B 0.9900 .
C17 H17A 0.9900 .
C17 H17B 0.9900 .
C23 C22 1.490(8) .
C23 H23A 0.9900 .
C23 H23B 0.9900 .
C8 C9 1.520(7) 3_455
C8 H8A 0.9900 .
C8 H8B 0.9900 .
C21 C20 1.473(8) .
C21 H21A 0.9900 .
C21 H21B 0.9900 .
C24 C7 1.511(8) 3_545
C24 H24A 0.9900 .
C24 H24B 0.9900 .
C20 H20A 0.9900 .
C20 H20B 0.9900 .
C10 H10A 0.9900 .
C10 H10B 0.9900 .
C22 H22A 0.9900 .
C22 H22B 0.9900 .
C7 C24 1.511(8) 3_455
C7 H7A 0.9900 .
C7 H7B 0.9900 .
O13 H13B 0.834(19) .
O13 H13A 0.85(2) .

loop_
_geom_hbond_atom_site_label_D
_geom_hbond_atom_site_label_H
_geom_hbond_atom_site_label_A
_geom_hbond_distance_DH
_geom_hbond_distance_HA
_geom_hbond_distance_DA
_geom_hbond_angle_DHA
N4 H9 O13 0.98(5) 1.71(5) 2.693(6) 172(4)
O13 H13A O1 0.85(2) 1.92(3) 2.752(5) 167(7)
O13 H13B O4 0.834(19) 1.99(3) 2.779(5) 159(6)
O15 H15A O7 0.849(19) 1.91(2) 2.748(6) 168(6)
O15 H15B O10 0.84(2) 2.28(3) 3.072(6) 158(6)
